data_2210354
loop_
_publ_author_name
'\"Unver, Yasemin'
'Ustaba\,s, Re\,sat'
'\,Coruh, Ufuk'
'Sancak, Kemal'
'V\'azquez-L\'opez, Ezequiel M.'

_publ_section_title 3,3'-Bis(2-thienylmethyl)-4,4'-(butane-1,4-diyl)bis(4,5-dihydro-1<i>H</i>-1,2,4-triazol-5-one)
_journal_coeditor_code OB2045
_journal_issue 9
_journal_name_full 'Acta Crystallographica Section E'
_journal_page_first o3938
_journal_page_last o3939
_journal_paper_doi 10.1107/S1600536806031898
_journal_volume 62
_journal_year 2006
_chemical_formula_iupac 'C18 H20 N6 O2 S2'
_chemical_formula_moiety 'C18 H20 N6 O2 S2'
_chemical_formula_sum 'C18 H20 N6 O2 S2'
_chemical_formula_weight 416.54
_chemical_melting_point .528E-305
_chemical_name_systematic
;
3,3'-Bis(2-thienylmethyl)4,4'-(butane-1,4-diyl)bis(4,5-dihydro-1H-
1,2,4-triazol-5-one)
;
_space_group_IT_number 14
_symmetry_cell_setting monoclinic
_symmetry_space_group_name_Hall '-P 2ybc'
_symmetry_space_group_name_H-M 'P 1 21/c 1'
_atom_sites_solution_hydrogens geom
_atom_sites_solution_primary direct
_atom_sites_solution_secondary difmap
_cell_angle_alpha 90.00
_cell_angle_beta 95.289(3)
_cell_angle_gamma 90.00
_cell_formula_units_Z 2
_cell_length_a 9.6148(15)
_cell_length_b 7.2699(11)
_cell_length_c 13.523(2)
_cell_measurement_reflns_used 1491
_cell_measurement_temperature 173(2)
_cell_measurement_theta_max 27.99
_cell_measurement_theta_min 2.13
_cell_volume 941.2(2)
_computing_cell_refinement 'SAINT (Bruker, 1997)'
_computing_data_collection 'SMART (Bruker, 1997)'
_computing_data_reduction SAINT
_computing_molecular_graphics 'ORTEP-3 for Windows (Farrugia, 1997)'
_computing_publication_material 'WinGX (Farrugia, 1999)'
_computing_structure_refinement 'SHELXL97 (Sheldrick, 1997)'
_computing_structure_solution 'SHELXS97 (Sheldrick, 1997)'
_diffrn_ambient_temperature 173(2)
_diffrn_measured_fraction_theta_full 1.960
_diffrn_measured_fraction_theta_max 0.960
_diffrn_measurement_device_type 'Bruker SMART CCD area-detector'
_diffrn_measurement_method '\f and \w'
_diffrn_radiation_monochromator graphite
_diffrn_radiation_source 'fine-focus sealed tube'
_diffrn_radiation_type MoK\a
_diffrn_radiation_wavelength 0.71073
_diffrn_reflns_av_R_equivalents 0.0607
_diffrn_reflns_av_sigmaI/netI 0.0753
_diffrn_reflns_limit_h_max 11
_diffrn_reflns_limit_h_min -12
_diffrn_reflns_limit_k_max 7
_diffrn_reflns_limit_k_min -9
_diffrn_reflns_limit_l_max 17
_diffrn_reflns_limit_l_min -17
_diffrn_reflns_number 5511
_diffrn_reflns_theta_full 27.99
_diffrn_reflns_theta_max 27.99
_diffrn_reflns_theta_min 2.13
_diffrn_standards_number 0
_exptl_absorpt_coefficient_mu 0.312
_exptl_absorpt_correction_type none
_exptl_crystal_colour colourless
_exptl_crystal_density_diffrn 1.470
_exptl_crystal_density_method 'not measured'
_exptl_crystal_description prism
_exptl_crystal_F_000 436
_exptl_crystal_size_max 0.30
_exptl_crystal_size_mid 0.22
_exptl_crystal_size_min 0.13
_refine_diff_density_max 0.255
_refine_diff_density_min -0.337
_refine_ls_extinction_method none
_refine_ls_goodness_of_fit_ref 0.923
_refine_ls_hydrogen_treatment constr
_refine_ls_matrix_type full
_refine_ls_number_parameters 127
_refine_ls_number_reflns 2175
_refine_ls_number_restraints 0
_refine_ls_restrained_S_all 0.923
_refine_ls_R_factor_all 0.0719
_refine_ls_R_factor_gt 0.0434
_refine_ls_shift/su_max 0.001
_refine_ls_shift/su_mean 0.000
_refine_ls_structure_factor_coef Fsqd
_refine_ls_weighting_details 'calc w=1/[\s^2^(Fo^2^)+(0.0482P)^2^] where P=(Fo^2^+2Fc^2^)/3'
_refine_ls_weighting_scheme calc
_refine_ls_wR_factor_gt 0.0956
_refine_ls_wR_factor_ref 0.1022
_reflns_number_gt 1491
_reflns_number_total 2175
_reflns_threshold_expression I>2\s(I)
_cod_data_source_file ob2045.cif
_cod_data_source_block I
_cod_original_sg_symbol_H-M 'P 21/c'
_cod_database_code 2210354
_cod_database_fobs_code 2210354

loop_
_symmetry_equiv_pos_as_xyz
'x, y, z'
'-x, y+1/2, -z+1/2'
'-x, -y, -z'
'x, -y-1/2, z-1/2'

loop_
_atom_site_type_symbol
_atom_site_label
_atom_site_fract_x
_atom_site_fract_y
_atom_site_fract_z
_atom_site_U_iso_or_equiv
_atom_site_adp_type
_atom_site_calc_flag
_atom_site_refinement_flags
_atom_site_occupancy
C C1 0.5265(2) 1.3863(3) 0.34486(18) 0.0391(6) Uani d . 1
H H1 0.4628 1.4823 0.3462 0.047 Uiso calc R 1
C C2 0.6200(2) 1.3707(3) 0.27696(18) 0.0397(6) Uani d . 1
H H2 0.6282 1.4556 0.2264 0.048 Uiso calc R 1
C C3 0.7056(2) 1.2095(3) 0.29085(15) 0.0284(5) Uani d . 1
H H3 0.7750 1.1776 0.2505 0.034 Uiso calc R 1
C C4 0.67230(19) 1.1077(3) 0.37123(14) 0.0235(4) Uani d . 1
C C5 0.7319(2) 0.9239(3) 0.40399(14) 0.0251(5) Uani d . 1
H H5A 0.6570 0.8341 0.4000 0.030 Uiso calc R 1
H H5B 0.7985 0.8860 0.3583 0.030 Uiso calc R 1
C C6 0.80265(18) 0.9232(3) 0.50691(14) 0.0210(4) Uani d . 1
C C7 0.89494(19) 0.8130(3) 0.65241(14) 0.0237(4) Uani d . 1
C C8 0.81250(19) 0.5733(3) 0.52706(15) 0.0248(5) Uani d . 1
H H8A 0.7248 0.5633 0.4858 0.030 Uiso calc R 1
H H8B 0.8064 0.4951 0.5846 0.030 Uiso calc R 1
C C9 0.92978(19) 0.5042(3) 0.46888(15) 0.0244(5) Uani d . 1
H H9A 0.9380 0.5847 0.4125 0.029 Uiso calc R 1
H H9B 0.9062 0.3823 0.4434 0.029 Uiso calc R 1
O O1 0.93269(14) 0.7093(2) 0.72214(10) 0.0320(4) Uani d . 1
S S1 0.53875(6) 1.20931(8) 0.42809(4) 0.03579(19) Uani d . 1
N N1 0.84314(16) 1.0686(2) 0.55781(12) 0.0254(4) Uani d . 1
N N2 0.90101(17) 0.9981(2) 0.64778(12) 0.0266(4) Uani d . 1
H H2' 0.9371 1.0656 0.6957 0.032 Uiso calc R 1
N N3 0.83149(16) 0.7636(2) 0.56012(12) 0.0200(4) Uani d . 1

loop_
_atom_site_aniso_label
_atom_site_aniso_U_11
_atom_site_aniso_U_22
_atom_site_aniso_U_33
_atom_site_aniso_U_12
_atom_site_aniso_U_13
_atom_site_aniso_U_23
C1 0.0331(13) 0.0302(13) 0.0520(16) 0.0050(10) -0.0071(11) 0.0078(11)
C2 0.0412(14) 0.0391(14) 0.0369(14) -0.0028(11) -0.0063(11) 0.0165(11)
C3 0.0285(11) 0.0312(12) 0.0244(11) -0.0029(9) -0.0033(8) 0.0032(10)
C4 0.0203(10) 0.0272(11) 0.0221(11) -0.0024(8) -0.0030(8) 0.0000(9)
C5 0.0279(10) 0.0252(11) 0.0216(11) -0.0005(9) -0.0012(8) -0.0007(9)
C6 0.0191(10) 0.0209(10) 0.0231(10) 0.0014(8) 0.0022(8) -0.0001(8)
C7 0.0215(10) 0.0282(12) 0.0216(11) 0.0043(9) 0.0025(8) 0.0001(9)
C8 0.0263(10) 0.0184(10) 0.0296(11) -0.0022(9) 0.0018(8) 0.0004(9)
C9 0.0306(11) 0.0158(10) 0.0267(11) 0.0007(8) 0.0017(9) -0.0024(8)
O1 0.0368(9) 0.0353(9) 0.0233(8) 0.0089(7) -0.0009(6) 0.0072(7)
S1 0.0333(3) 0.0339(3) 0.0407(4) 0.0060(2) 0.0061(2) 0.0053(3)
N1 0.0292(9) 0.0219(9) 0.0243(9) 0.0014(7) -0.0023(7) -0.0008(7)
N2 0.0330(10) 0.0257(10) 0.0198(9) 0.0010(8) -0.0052(7) -0.0043(7)
N3 0.0219(8) 0.0176(8) 0.0205(9) 0.0018(6) 0.0009(7) 0.0002(7)

loop_
_atom_type_symbol
_atom_type_description
_atom_type_scat_dispersion_real
_atom_type_scat_dispersion_imag
_atom_type_scat_source
C C 0.0033 0.0016 'International Tables Vol C Tables 4.2.6.8 and 6.1.1.4'
H H 0.0000 0.0000 'International Tables Vol C Tables 4.2.6.8 and 6.1.1.4'
N N 0.0061 0.0033 'International Tables Vol C Tables 4.2.6.8 and 6.1.1.4'
O O 0.0106 0.0060 'International Tables Vol C Tables 4.2.6.8 and 6.1.1.4'
S S 0.1246 0.1234 'International Tables Vol C Tables 4.2.6.8 and 6.1.1.4'

loop_
_geom_angle_atom_site_label_1
_geom_angle_atom_site_label_2
_geom_angle_atom_site_label_3
_geom_angle_site_symmetry_1
_geom_angle_site_symmetry_3
_geom_angle
_geom_angle_publ_flag
N3 C8 C9 . . 113.22(15) no
N3 C8 H8A . . 108.9 ?
C9 C8 H8A . . 108.9 ?
N3 C8 H8B . . 108.9 ?
C9 C8 H8B . . 108.9 ?
H8A C8 H8B . . 107.7 ?
C8 C9 C9 . 3_766 112.9(2) ?
C8 C9 H9A . . 109.0 ?
C9 C9 H9A 3_766 . 109.0 ?
C8 C9 H9B . . 109.0 ?
C9 C9 H9B 3_766 . 109.0 ?
H9A C9 H9B . . 107.8 ?
C1 S1 C4 . . 92.17(11) no
C6 N3 C7 . . 107.60(16) ?
C6 N3 C8 . . 128.57(16) ?
C7 N3 C8 . . 123.64(16) ?
C6 N1 N2 . . 103.88(16) ?
O1 C7 N2 . . 129.31(19) no
O1 C7 N3 . . 127.11(19) no
N2 C7 N3 . . 103.56(16) ?
N1 C6 N3 . . 111.79(17) no
N1 C6 C5 . . 125.37(17) no
N3 C6 C5 . . 122.84(17) no
C7 N2 N1 . . 113.17(16) ?
C7 N2 H2' . . 123.4 ?
N1 N2 H2' . . 123.4 ?
C4 C3 C2 . . 111.7(2) ?
C4 C3 H3 . . 124.1 ?
C2 C3 H3 . . 124.1 ?
C3 C4 C5 . . 126.86(19) ?
C3 C4 S1 . . 111.03(16) ?
C5 C4 S1 . . 121.92(14) ?
C6 C5 C4 . . 114.00(16) ?
C6 C5 H5A . . 108.8 ?
C4 C5 H5A . . 108.8 ?
C6 C5 H5B . . 108.8 ?
C4 C5 H5B . . 108.8 ?
H5A C5 H5B . . 107.6 ?
C2 C1 S1 . . 112.09(18) ?
C2 C1 H1 . . 124.0 ?
S1 C1 H1 . . 124.0 ?
C1 C2 C3 . . 113.0(2) ?
C1 C2 H2 . . 123.5 ?
C3 C2 H2 . . 123.5 ?

loop_
_geom_bond_atom_site_label_1
_geom_bond_atom_site_label_2
_geom_bond_site_symmetry_2
_geom_bond_distance
_geom_bond_publ_flag
O1 C7 . 1.235(2) y
C8 N3 . 1.460(2) y
C8 C9 . 1.519(3) ?
C8 H8A . 0.9700 ?
C8 H8B . 0.9700 ?
C9 C9 3_766 1.525(4) ?
C9 H9A . 0.9700 ?
C9 H9B . 0.9700 ?
S1 C1 . 1.706(2) y
S1 C4 . 1.723(2) y
N3 C6 . 1.380(2) y
N3 C7 . 1.385(2) y
N1 C6 . 1.301(2) ?
N1 N2 . 1.388(2) y
C7 N2 . 1.348(3) yes
C6 C5 . 1.492(3) ?
N2 H2' . 0.8600 ?
C3 C4 . 1.377(3) ?
C3 C2 . 1.434(3) ?
C3 H3 . 0.9300 ?
C4 C5 . 1.504(3) ?
C5 H5A . 0.9700 ?
C5 H5B . 0.9700 ?
C1 C2 . 1.348(3) ?
C1 H1 . 0.9300 ?
C2 H2 . 0.9300 ?

loop_
_geom_hbond_atom_site_label_D
_geom_hbond_atom_site_label_H
_geom_hbond_atom_site_label_A
_geom_hbond_site_symmetry_A
_geom_hbond_distance_DH
_geom_hbond_distance_HA
_geom_hbond_distance_DA
_geom_hbond_angle_DHA
_geom_hbond_publ_flag
N2 H2' O1 2_756 0.86 1.907 2.737(2) 161 yes

loop_
_geom_torsion_atom_site_label_1
_geom_torsion_atom_site_label_2
_geom_torsion_atom_site_label_3
_geom_torsion_atom_site_label_4
_geom_torsion_site_symmetry_4
_geom_torsion
_geom_torsion_publ_flag
N3 C8 C9 C9 3_766 64.5(3) ?
C9 C8 N3 C6 . 80.8(2) ?
C9 C8 N3 C7 . -93.6(2) ?
C6 N3 C7 O1 . 177.72(18) ?
C8 N3 C7 O1 . -6.9(3) ?
C6 N3 C7 N2 . -0.60(19) ?
C8 N3 C7 N2 . 174.81(16) ?
N2 N1 C6 N3 . 0.2(2) ?
N2 N1 C6 C5 . 179.48(17) ?
C7 N3 C6 N1 . 0.3(2) yes
C8 N3 C6 N1 . -174.84(17) ?
C7 N3 C6 C5 . -179.06(17) ?
C8 N3 C6 C5 . 5.8(3) ?
O1 C7 N2 N1 . -177.51(18) ?
N3 C7 N2 N1 . 0.8(2) yes
C6 N1 N2 C7 . -0.6(2) ?
C2 C3 C4 C5 . 175.11(18) ?
C2 C3 C4 S1 . -0.1(2) ?
C1 S1 C4 C3 . 0.25(16) ?
C1 S1 C4 C5 . -175.20(16) ?
N1 C6 C5 C4 . -16.6(3) ?
N3 C6 C5 C4 . 162.63(17) ?
C3 C4 C5 C6 . 120.9(2) ?
S1 C4 C5 C6 . -64.4(2) ?
C4 S1 C1 C2 . -0.39(19) ?
S1 C1 C2 C3 . 0.4(3) ?
C4 C3 C2 C1 . -0.2(3) ?
